data_7720772
loop_
_publ_author_name
'Chen, Guan-Ruei'
'Xiao, Wan-Zhen'
'Huang, Yen-Han'
'Yang, Chia-Wei'
'Lee, Chi-Shen'

_publ_section_title
;
 Synthesis, crystal chemistry, and semiconducting properties of
 A<sub>3</sub>B<sub>14</sub>Se<sub>24</sub> (A = Sn/Pb; B = In/Sb/Bi) with
 step-layered NaCl(111)-type slabs interleaved with NaCl(100)-type
 ribbons.
;
_journal_issue 17
_journal_name_full 'Dalton transactions (Cambridge, England : 2003)'
_journal_page_first 6825
_journal_page_last 6834
_journal_paper_doi 10.1039/d5dt02970h
_journal_volume 55
_journal_year 2026
_chemical_formula_sum 'Bi1.58 In3.85 Pb1.27 Sb6.57 Se24 Sn3.73'
_chemical_formula_weight 4173.03
_space_group_crystal_system monoclinic
_space_group_IT_number 12
_space_group_name_Hall '-C 2y'
_space_group_name_H-M_alt 'C 1 2/m 1'
_atom_sites_solution_primary direct
_atom_sites_solution_secondary difmap
_audit_block_doi 10.25505/fiz.icsd.cc2qdvgg
_audit_update_record
;
2025-12-10 deposited with the CCDC.	2026-03-30 downloaded from the CCDC.
;
_cell_angle_alpha 90
_cell_angle_beta 110.014(7)
_cell_angle_gamma 90
_cell_formula_units_Z 2
_cell_length_a 34.163(5)
_cell_length_b 4.0311(6)
_cell_length_c 16.854(3)
_cell_measurement_reflns_used 2354
_cell_measurement_temperature 296.(2)
_cell_measurement_theta_max 33.0115
_cell_measurement_theta_min 1.3529
_cell_volume 2180.9(6)
_computing_cell_refinement 'SAINT V8.27B (Bruker AXS Inc., 2012)'
_computing_data_reduction 'SAINT V8.27B (Bruker AXS Inc., 2012)'
_computing_structure_refinement 'SHELXL-97 (Sheldrick, 2008)'
_computing_structure_solution 'SHELXS-97 (Sheldrick, 2008)'
_diffrn_ambient_temperature 296.(2)
_diffrn_detector_area_resol_mean 8.3333
_diffrn_measured_fraction_theta_full 0.993
_diffrn_measured_fraction_theta_max 0.993
_diffrn_measurement_device_type 'CCD area detector'
_diffrn_measurement_method 'profile data from phi and omega scans'
_diffrn_radiation_monochromator graphite
_diffrn_radiation_type MoK\a
_diffrn_radiation_wavelength 0.71073
_diffrn_reflns_av_R_equivalents 0.0358
_diffrn_reflns_av_sigmaI/netI 0.0335
_diffrn_reflns_limit_h_max 40
_diffrn_reflns_limit_h_min -40
_diffrn_reflns_limit_k_max 4
_diffrn_reflns_limit_k_min -4
_diffrn_reflns_limit_l_max 20
_diffrn_reflns_limit_l_min -20
_diffrn_reflns_number 8590
_diffrn_reflns_theta_full 25.02
_diffrn_reflns_theta_max 25.02
_diffrn_reflns_theta_min 1.47
_diffrn_source 'fine-focus sealed tube'
_diffrn_source_type 'Bruker Mo microfocus source'
_exptl_absorpt_coefficient_mu 39.342
_exptl_absorpt_correction_T_max 0.38
_exptl_absorpt_correction_T_min 0.17
_exptl_absorpt_correction_type multi-scan
_exptl_absorpt_process_details 'SADABS V2012/1 (Bruker AXS Inc.)'
_exptl_crystal_colour silver
_exptl_crystal_density_diffrn 6.355
_exptl_crystal_density_method 'not measured'
_exptl_crystal_description 'rectangular cuboid'
_exptl_crystal_F_000 3523
_exptl_crystal_recrystallization_method 'From the Melt'
_exptl_crystal_size_max 0.380
_exptl_crystal_size_mid 0.150
_exptl_crystal_size_min 0.030
_refine_diff_density_max 2.486
_refine_diff_density_min -3.564
_refine_ls_extinction_coef 0.00010(2)
_refine_ls_extinction_method SHELXL
_refine_ls_goodness_of_fit_ref 1.082
_refine_ls_matrix_type full
_refine_ls_number_parameters 135
_refine_ls_number_reflns 2217
_refine_ls_number_restraints 0
_refine_ls_restrained_S_all 1.082
_refine_ls_R_factor_all 0.0484
_refine_ls_R_factor_gt 0.0418
_refine_ls_shift/su_max 0.001
_refine_ls_shift/su_mean 0.000
_refine_ls_structure_factor_coef Fsqd
_refine_ls_weighting_details 'calc w=1/[\s^2^(Fo^2^)+(0.0622P)^2^+73.5077P] where P=(Fo^2^+2Fc^2^)/3'
_refine_ls_weighting_scheme calc
_refine_ls_wR_factor_gt 0.1034
_refine_ls_wR_factor_ref 0.1120
_reflns_number_gt 1921
_reflns_number_total 2217
_reflns_threshold_expression >2sigma(I)
_cod_data_source_file d5dt02970h2.cif
_cod_data_source_block I_CCDC1
_cod_depositor_comments 'Adding full bibliography for 7720771--7720774.cif.'
_cod_database_code 7720772

loop_
_space_group_symop_operation_xyz
'x, y, z'
'-x, y, -z'
'x+1/2, y+1/2, z'
'-x+1/2, y+1/2, -z'
'-x, -y, -z'
'x, -y, z'
'-x+1/2, -y+1/2, -z'
'x+1/2, -y+1/2, z'

loop_
_atom_site_type_symbol
_atom_site_label
_atom_site_fract_x
_atom_site_fract_y
_atom_site_fract_z
_atom_site_U_iso_or_equiv
_atom_site_adp_type
_atom_site_calc_flag
_atom_site_refinement_flags
_atom_site_occupancy
_atom_site_disorder_assembly
_atom_site_disorder_group
Bi M1 0.38667(3) 0 0.09499(6) 0.0215(4) Uani d SP 0.110(8) . .
Sb Sb1 0.38667(3) 0 0.09499(6) 0.0215(4) Uani d SP 0.445(4) . .
In In1 0.38667(3) 0 0.09499(6) 0.0215(4) Uani d SP 0.445(4) . .
Sb M2 0.28772(3) -0.5 0.93922(6) 0.0192(3) Uani d SP 0.5 . .
In In2 0.28772(3) -0.5 0.93922(6) 0.0192(3) Uani d SP 0.5 . .
Bi M3 0.18778(3) 0 0.79367(6) 0.0207(4) Uani d SP 0.044(8) . .
Sb Sb3 0.18778(3) 0 0.79367(6) 0.0207(4) Uani d SP 0.478(4) . .
In In3 0.18778(3) 0 0.79367(6) 0.0207(4) Uani d SP 0.478(4) . .
Sb M4 0.09265(3) -0.5 0.63685(7) 0.0298(3) Uani d SP 0.5 . .
In In4 0.09265(3) -0.5 0.63685(7) 0.0298(3) Uani d SP 0.5 . .
Sn M5 0 0 0.5 0.0215(4) Uani d S 1.0 . .
Se Se6 0.36928(4) -0.5 0.97421(9) 0.0202(3) Uani d S 1.0 . .
Se Se7 0.27153(4) 0 0.82727(8) 0.0192(3) Uani d S 1.0 . .
Se Se8 0.17689(4) -0.5 0.68262(9) 0.0237(4) Uani d S 1.0 . .
Se Se9 0.08259(4) 0 0.52517(9) 0.0241(4) Uani d S 1.0 . .
Se Se10 0.01279(5) -0.5 0.61932(9) 0.0235(4) Uani d S 1.0 . .
Se Se11 0.10277(5) 0 0.77517(9) 0.0286(4) Uani d S 1.0 . .
Se Se12 0.20284(5) -0.5 0.92810(9) 0.0289(4) Uani d S 1.0 . .
Bi M6 0.00121(3) 0 -0.78250(7) 0.0465(5) Uani d SP 0.185(5) . .
Pb Pb6 0.00121(3) 0 -0.78250(7) 0.0465(5) Uani d SP 0.185(5) . .
Sb Sb6 0.00121(3) 0 -0.78250(7) 0.0465(5) Uani d SP 0.315(5) . .
Sn Sn6 0.00121(3) 0 -0.78250(7) 0.0465(5) Uani d SP 0.315(5) . .
Bi M7 0.10611(3) -0.5 -0.82210(6) 0.0329(4) Uani d SP 0.144(5) . .
Pb Pb7 0.10611(3) -0.5 -0.82210(6) 0.0329(4) Uani d SP 0.144(5) . .
Sb Sb7 0.10611(3) -0.5 -0.82210(6) 0.0329(4) Uani d SP 0.356(5) . .
Sn Sn7 0.10611(3) -0.5 -0.82210(6) 0.0329(4) Uani d SP 0.356(5) . .
Bi M8 0.14024(3) 0 -0.59013(5) 0.0286(4) Uani d SP 0.172(5) . .
Pb Pb8 0.14024(3) 0 -0.59013(5) 0.0286(4) Uani d SP 0.172(5) . .
Sb Sb8 0.14024(3) 0 -0.59013(5) 0.0286(4) Uani d SP 0.328(5) . .
Sn Sn8 0.14024(3) 0 -0.59013(5) 0.0286(4) Uani d SP 0.328(5) . .
Bi M9 0.26066(3) 0 0.62426(6) 0.0362(4) Uani d SP 0.134(5) . .
Pb Pb9 0.26066(3) 0 0.62426(6) 0.0362(4) Uani d SP 0.134(5) . .
Sb Sb9 0.26066(3) 0 0.62426(6) 0.0362(4) Uani d SP 0.366(5) . .
Sn Sn9 0.26066(3) 0 0.62426(6) 0.0362(4) Uani d SP 0.366(5) . .
Se Se1 0.46516(4) 0 0.10075(9) 0.0234(4) Uani d S 1.0 . .
Se Se2 0.04978(4) 0 -0.88833(9) 0.0227(4) Uani d S 1.0 . .
Se Se3 0.08264(4) -0.5 -0.68530(9) 0.0232(4) Uani d S 1.0 . .
Se Se4 0.17756(4) 0 -0.70805(9) 0.0203(4) Uani d S 1.0 . .
Se Se5 0.20372(4) -0.5 -0.50130(9) 0.0242(4) Uani d S 1.0 . .

loop_
_atom_site_aniso_label
_atom_site_aniso_U_11
_atom_site_aniso_U_22
_atom_site_aniso_U_33
_atom_site_aniso_U_12
_atom_site_aniso_U_13
_atom_site_aniso_U_23
M1 0.0155(5) 0.0230(6) 0.0240(6) 0 0.0043(4) 0
Sb1 0.0155(5) 0.0230(6) 0.0240(6) 0 0.0043(4) 0
In1 0.0155(5) 0.0230(6) 0.0240(6) 0 0.0043(4) 0
M2 0.0146(5) 0.0211(6) 0.0202(5) 0 0.0037(4) 0
In2 0.0146(5) 0.0211(6) 0.0202(5) 0 0.0037(4) 0
M3 0.0173(6) 0.0218(7) 0.0196(6) 0 0.0022(4) 0
Sb3 0.0173(6) 0.0218(7) 0.0196(6) 0 0.0022(4) 0
In3 0.0173(6) 0.0218(7) 0.0196(6) 0 0.0022(4) 0
M4 0.0199(5) 0.0236(6) 0.0361(6) 0 -0.0029(4) 0
In4 0.0199(5) 0.0236(6) 0.0361(6) 0 -0.0029(4) 0
M5 0.0200(7) 0.0202(8) 0.0203(7) 0 0.0016(5) 0
Se6 0.0163(6) 0.0231(8) 0.0207(7) 0 0.0056(5) 0
Se7 0.0201(7) 0.0213(8) 0.0153(7) 0 0.0049(5) 0
Se8 0.0258(7) 0.0243(8) 0.0182(7) 0 0.0038(6) 0
Se9 0.0227(7) 0.0271(9) 0.0216(7) 0 0.0065(6) 0
Se10 0.0302(8) 0.0233(8) 0.0162(7) 0 0.0070(6) 0
Se11 0.0304(8) 0.0292(9) 0.0227(8) 0 0.0043(6) 0
Se12 0.0313(8) 0.0351(10) 0.0213(8) 0 0.0103(7) 0
M6 0.0361(6) 0.0257(6) 0.0669(8) 0 0.0035(5) 0
Pb6 0.0361(6) 0.0257(6) 0.0669(8) 0 0.0035(5) 0
Sb6 0.0361(6) 0.0257(6) 0.0669(8) 0 0.0035(5) 0
Sn6 0.0361(6) 0.0257(6) 0.0669(8) 0 0.0035(5) 0
M7 0.0368(6) 0.0272(6) 0.0282(6) 0 0.0029(4) 0
Pb7 0.0368(6) 0.0272(6) 0.0282(6) 0 0.0029(4) 0
Sb7 0.0368(6) 0.0272(6) 0.0282(6) 0 0.0029(4) 0
Sn7 0.0368(6) 0.0272(6) 0.0282(6) 0 0.0029(4) 0
M8 0.0323(5) 0.0256(6) 0.0272(5) 0 0.0092(4) 0
Pb8 0.0323(5) 0.0256(6) 0.0272(5) 0 0.0092(4) 0
Sb8 0.0323(5) 0.0256(6) 0.0272(5) 0 0.0092(4) 0
Sn8 0.0323(5) 0.0256(6) 0.0272(5) 0 0.0092(4) 0
M9 0.0404(6) 0.0275(6) 0.0357(6) 0 0.0068(4) 0
Pb9 0.0404(6) 0.0275(6) 0.0357(6) 0 0.0068(4) 0
Sb9 0.0404(6) 0.0275(6) 0.0357(6) 0 0.0068(4) 0
Sn9 0.0404(6) 0.0275(6) 0.0357(6) 0 0.0068(4) 0
Se1 0.0174(7) 0.0226(8) 0.0275(8) 0 0.0043(6) 0
Se2 0.0175(7) 0.0248(8) 0.0239(7) 0 0.0047(5) 0
Se3 0.0240(7) 0.0232(8) 0.0217(7) 0 0.0069(6) 0
Se4 0.0207(7) 0.0199(8) 0.0209(7) 0 0.0078(5) 0
Se5 0.0302(8) 0.0226(8) 0.0194(7) 0 0.0080(6) 0

loop_
_atom_type_symbol
_atom_type_description
_atom_type_scat_dispersion_real
_atom_type_scat_dispersion_imag
_atom_type_scat_source
Se Se -0.0929 2.2259 'International Tables Vol C Tables 4.2.6.8 and 6.1.1.4'
In In -0.7276 1.3100 'International Tables Vol C Tables 4.2.6.8 and 6.1.1.4'
Sn Sn -0.6537 1.4246 'International Tables Vol C Tables 4.2.6.8 and 6.1.1.4'
Sb Sb -0.5866 1.5461 'International Tables Vol C Tables 4.2.6.8 and 6.1.1.4'
Pb Pb -3.3944 10.1111 'International Tables Vol C Tables 4.2.6.8 and 6.1.1.4'
Bi Bi -4.1077 10.2566 'International Tables Vol C Tables 4.2.6.8 and 6.1.1.4'

loop_
_geom_angle_atom_site_label_1
_geom_angle_atom_site_label_2
_geom_angle_atom_site_label_3
_geom_angle_site_symmetry_1
_geom_angle_site_symmetry_3
_geom_angle
_geom_angle_publ_flag
Se1 M1 Se6 . 1_554 89.24(4) ?
Se1 M1 Se6 . 1_564 89.24(4) ?
Se6 M1 Se6 1_554 1_564 92.92(5) ?
Se1 M1 Se11 . 7_556 96.26(4) ?
Se6 M1 Se11 1_554 7_556 174.07(5) ?
Se6 M1 Se11 1_564 7_556 89.36(3) ?
Se1 M1 Se11 . 7_546 96.26(4) ?
Se6 M1 Se11 1_554 7_546 89.36(3) ?
Se6 M1 Se11 1_564 7_546 174.07(5) ?
Se11 M1 Se11 7_556 7_546 87.85(5) ?
Se1 M1 Se12 . 7_546 174.85(6) ?
Se6 M1 Se12 1_554 7_546 87.21(4) ?
Se6 M1 Se12 1_564 7_546 87.21(4) ?
Se11 M1 Se12 7_556 7_546 87.44(4) ?
Se11 M1 Se12 7_546 7_546 87.44(4) ?
Se6 M2 Se7 . 1_545 96.00(4) ?
Se6 M2 Se7 . . 96.00(4) ?
Se7 M2 Se7 1_545 . 97.25(5) ?
Se6 M2 Se12 . . 171.45(6) ?
Se7 M2 Se12 1_545 . 89.63(4) ?
Se7 M2 Se12 . . 89.63(4) ?
Se6 M2 Se12 . 7_547 89.85(4) ?
Se7 M2 Se12 1_545 7_547 171.77(5) ?
Se7 M2 Se12 . 7_547 87.85(3) ?
Se12 M2 Se12 . 7_547 83.93(4) ?
Se6 M2 Se12 . 7_537 89.85(4) ?
Se7 M2 Se12 1_545 7_537 87.85(3) ?
Se7 M2 Se12 . 7_537 171.77(5) ?
Se12 M2 Se12 . 7_537 83.93(4) ?
Se12 M2 Se12 7_547 7_537 86.37(5) ?
Se8 M3 Se8 . 1_565 97.14(6) ?
Se8 M3 Se7 . . 91.73(4) ?
Se8 M3 Se7 1_565 . 91.73(4) ?
Se8 M3 Se11 . . 91.78(4) ?
Se8 M3 Se11 1_565 . 91.79(4) ?
Se7 M3 Se11 . . 174.69(5) ?
Se8 M3 Se12 . . 88.20(3) ?
Se8 M3 Se12 1_565 . 174.53(4) ?
Se7 M3 Se12 . . 86.88(4) ?
Se11 M3 Se12 . . 89.26(4) ?
Se8 M3 Se12 . 1_565 174.53(4) ?
Se8 M3 Se12 1_565 1_565 88.20(3) ?
Se7 M3 Se12 . 1_565 86.88(4) ?
Se11 M3 Se12 . 1_565 89.26(4) ?
Se12 M3 Se12 . 1_565 86.44(5) ?
Se10 M4 Se9 . 1_545 92.41(4) ?
Se10 M4 Se9 . . 92.40(4) ?
Se9 M4 Se9 1_545 . 96.66(6) ?
Se10 M4 Se8 . . 170.53(6) ?
Se9 M4 Se8 1_545 . 93.89(5) ?
Se9 M4 Se8 . . 93.89(5) ?
Se10 M4 Se11 . . 85.82(5) ?
Se9 M4 Se11 1_545 . 173.54(5) ?
Se9 M4 Se11 . . 89.63(3) ?
Se8 M4 Se11 . . 87.15(4) ?
Se10 M4 Se11 . 1_545 85.82(5) ?
Se9 M4 Se11 1_545 1_545 89.63(3) ?
Se9 M4 Se11 . 1_545 173.54(5) ?
Se8 M4 Se11 . 1_545 87.15(4) ?
Se11 M4 Se11 . 1_545 84.04(5) ?
Se9 M5 Se9 . 5_556 180.0 ?
Se9 M5 Se10 . 5_546 90.61(4) ?
Se9 M5 Se10 5_556 5_546 89.39(4) ?
Se9 M5 Se10 . 1_565 89.39(4) ?
Se9 M5 Se10 5_556 1_565 90.61(4) ?
Se10 M5 Se10 5_546 1_565 180.0 ?
Se9 M5 Se10 . 5_556 90.61(4) ?
Se9 M5 Se10 5_556 5_556 89.39(4) ?
Se10 M5 Se10 5_546 5_556 93.19(4) ?
Se10 M5 Se10 1_565 5_556 86.81(4) ?
Se9 M5 Se10 . . 89.39(4) ?
Se9 M5 Se10 5_556 . 90.61(4) ?
Se10 M5 Se10 5_546 . 86.81(4) ?
Se10 M5 Se10 1_565 . 93.19(4) ?
Se10 M5 Se10 5_556 . 180.0 ?
M2 Se6 In1 . 1_556 96.20(4) ?
M2 Se6 Sb1 . 1_556 96.20(4) ?
In1 Se6 Sb1 1_556 1_556 0.00(4) ?
M2 Se6 M1 . 1_556 96.20(4) ?
In1 Se6 M1 1_556 1_556 0.00(4) ?
Sb1 Se6 M1 1_556 1_556 0.00(4) ?
M2 Se6 M1 . 1_546 96.20(4) ?
In1 Se6 M1 1_556 1_546 92.92(5) ?
Sb1 Se6 M1 1_556 1_546 92.92(5) ?
M1 Se6 M1 1_556 1_546 92.92(5) ?
M2 Se6 Sb1 . 1_546 96.20(4) ?
In1 Se6 Sb1 1_556 1_546 92.92(5) ?
Sb1 Se6 Sb1 1_556 1_546 92.92(5) ?
M1 Se6 Sb1 1_556 1_546 92.92(5) ?
M1 Se6 Sb1 1_546 1_546 0.00(4) ?
M2 Se6 In1 . 1_546 96.20(4) ?
In1 Se6 In1 1_556 1_546 92.92(5) ?
Sb1 Se6 In1 1_556 1_546 92.92(5) ?
M1 Se6 In1 1_556 1_546 92.92(5) ?
M1 Se6 In1 1_546 1_546 0.00(4) ?
Sb1 Se6 In1 1_546 1_546 0.00(4) ?
In2 Se7 M2 1_565 1_565 0.00(4) ?
In2 Se7 M2 1_565 . 97.25(5) ?
M2 Se7 M2 1_565 . 97.25(5) ?
In2 Se7 M3 1_565 . 95.47(4) ?
M2 Se7 M3 1_565 . 95.47(4) ?
M2 Se7 M3 . . 95.47(4) ?
M3 Se8 In3 . 1_545 97.14(6) ?
M3 Se8 Sb3 . 1_545 97.14(6) ?
In3 Se8 Sb3 1_545 1_545 0.00(4) ?
M3 Se8 M3 . 1_545 97.14(6) ?
In3 Se8 M3 1_545 1_545 0.00(4) ?
Sb3 Se8 M3 1_545 1_545 0.00(4) ?
M3 Se8 M4 . . 94.51(5) ?
In3 Se8 M4 1_545 . 94.51(5) ?
Sb3 Se8 M4 1_545 . 94.51(5) ?
M3 Se8 M4 1_545 . 94.51(5) ?
M4 Se9 In4 . 1_565 96.65(6) ?
M4 Se9 M4 . 1_565 96.65(6) ?
In4 Se9 M4 1_565 1_565 0.00(5) ?
M4 Se9 M5 . . 89.22(4) ?
In4 Se9 M5 1_565 . 89.22(4) ?
M4 Se9 M5 1_565 . 89.22(4) ?
M4 Se9 Pb8 . 1_556 117.71(4) ?
In4 Se9 Pb8 1_565 1_556 117.71(4) ?
M4 Se9 Pb8 1_565 1_556 117.71(4) ?
M5 Se9 Pb8 . 1_556 136.80(5) ?
M4 Se9 M8 . 1_556 117.71(4) ?
In4 Se9 M8 1_565 1_556 117.71(4) ?
M4 Se9 M8 1_565 1_556 117.71(4) ?
M5 Se9 M8 . 1_556 136.80(5) ?
Pb8 Se9 M8 1_556 1_556 0.00(2) ?
M4 Se10 M5 . 1_545 88.94(4) ?
M4 Se10 M5 . . 88.94(4) ?
M5 Se10 M5 1_545 . 93.19(4) ?
M3 Se11 In1 . 7_556 93.39(4) ?
M3 Se11 Sb1 . 7_556 93.39(4) ?
In1 Se11 Sb1 7_556 7_556 0.00(4) ?
M3 Se11 M1 . 7_556 93.39(4) ?
In1 Se11 M1 7_556 7_556 0.00(4) ?
Sb1 Se11 M1 7_556 7_556 0.00(4) ?
M3 Se11 In1 . 7_546 93.39(4) ?
In1 Se11 In1 7_556 7_546 87.85(5) ?
Sb1 Se11 In1 7_556 7_546 87.85(5) ?
M1 Se11 In1 7_556 7_546 87.85(5) ?
M3 Se11 M1 . 7_546 93.39(4) ?
In1 Se11 M1 7_556 7_546 87.85(5) ?
Sb1 Se11 M1 7_556 7_546 87.85(5) ?
M1 Se11 M1 7_556 7_546 87.85(5) ?
In1 Se11 M1 7_546 7_546 0.00(3) ?
M3 Se11 Sb1 . 7_546 93.39(4) ?
In1 Se11 Sb1 7_556 7_546 87.85(5) ?
Sb1 Se11 Sb1 7_556 7_546 87.85(5) ?
M1 Se11 Sb1 7_556 7_546 87.85(5) ?
In1 Se11 Sb1 7_546 7_546 0.00(3) ?
M1 Se11 Sb1 7_546 7_546 0.00(3) ?
M3 Se11 In4 . 1_565 85.78(4) ?
In1 Se11 In4 7_556 1_565 94.05(2) ?
Sb1 Se11 In4 7_556 1_565 94.05(2) ?
M1 Se11 In4 7_556 1_565 94.05(2) ?
In1 Se11 In4 7_546 1_565 177.97(5) ?
M1 Se11 In4 7_546 1_565 177.97(5) ?
Sb1 Se11 In4 7_546 1_565 177.97(5) ?
M3 Se11 M4 . 1_565 85.78(4) ?
In1 Se11 M4 7_556 1_565 94.05(2) ?
Sb1 Se11 M4 7_556 1_565 94.05(2) ?
M1 Se11 M4 7_556 1_565 94.05(2) ?
In1 Se11 M4 7_546 1_565 177.97(5) ?
M1 Se11 M4 7_546 1_565 177.97(5) ?
Sb1 Se11 M4 7_546 1_565 177.97(5) ?
In4 Se11 M4 1_565 1_565 0.00(3) ?
M2 Se12 In3 . 1_545 87.50(4) ?
M2 Se12 Sb3 . 1_545 87.50(4) ?
In3 Se12 Sb3 1_545 1_545 0 ?
M2 Se12 M3 . 1_545 87.50(4) ?
In3 Se12 M3 1_545 1_545 0 ?
Sb3 Se12 M3 1_545 1_545 0 ?
M2 Se12 M3 . . 87.49(4) ?
In3 Se12 M3 1_545 . 86.44(5) ?
Sb3 Se12 M3 1_545 . 86.44(5) ?
M3 Se12 M3 1_545 . 86.44(5) ?
M2 Se12 In2 . 7_547 96.08(4) ?
In3 Se12 In2 1_545 7_547 176.42(6) ?
Sb3 Se12 In2 1_545 7_547 176.42(6) ?
M3 Se12 In2 1_545 7_547 176.42(6) ?
M3 Se12 In2 . 7_547 93.48(2) ?
M2 Se12 M2 . 7_547 96.08(4) ?
In3 Se12 M2 1_545 7_547 176.42(6) ?
Sb3 Se12 M2 1_545 7_547 176.42(6) ?
M3 Se12 M2 1_545 7_547 176.42(6) ?
M3 Se12 M2 . 7_547 93.48(2) ?
In2 Se12 M2 7_547 7_547 0.00(4) ?
M2 Se12 M2 . 7_537 96.08(4) ?
In3 Se12 M2 1_545 7_537 93.48(2) ?
Sb3 Se12 M2 1_545 7_537 93.48(2) ?
M3 Se12 M2 1_545 7_537 93.48(2) ?
M3 Se12 M2 . 7_537 176.42(6) ?
In2 Se12 M2 7_547 7_537 86.37(5) ?
M2 Se12 M2 7_547 7_537 86.37(5) ?
M2 Se12 In2 . 7_537 96.08(4) ?
In3 Se12 In2 1_545 7_537 93.48(2) ?
Sb3 Se12 In2 1_545 7_537 93.48(2) ?
M3 Se12 In2 1_545 7_537 93.48(2) ?
M3 Se12 In2 . 7_537 176.42(6) ?
In2 Se12 In2 7_547 7_537 86.37(5) ?
M2 Se12 In2 7_547 7_537 86.37(5) ?
M2 Se12 In2 7_537 7_537 0.00(4) ?
Se1 M6 Se1 3_444 3_454 92.45(5) ?
Se1 M6 Se2 3_444 . 76.55(5) ?
Se1 M6 Se2 3_454 . 76.55(5) ?
Se3 M7 Se2 . . 88.59(4) ?
Se3 M7 Se2 . 1_545 88.59(4) ?
Se2 M7 Se2 . 1_545 94.44(5) ?
Se3 M7 Se4 . 1_545 82.91(4) ?
Se2 M7 Se4 . 1_545 168.04(4) ?
Se2 M7 Se4 1_545 1_545 93.75(3) ?
Se3 M7 Se4 . . 82.91(4) ?
Se2 M7 Se4 . . 93.75(3) ?
Se2 M7 Se4 1_545 . 168.04(4) ?
Se4 M7 Se4 1_545 . 76.91(4) ?
Se4 M8 Se3 . 1_565 89.70(4) ?
Se4 M8 Se3 . . 89.71(4) ?
Se3 M8 Se3 1_565 . 88.47(5) ?
Se4 M8 Se5 . 1_565 85.63(4) ?
Se3 M8 Se5 1_565 1_565 92.73(3) ?
Se3 M8 Se5 . 1_565 175.17(5) ?
Se4 M8 Se5 . . 85.63(4) ?
Se3 M8 Se5 1_565 . 175.17(5) ?
Se3 M8 Se5 . . 92.73(3) ?
Se5 M8 Se5 1_565 . 85.70(4) ?
Se4 M8 Se9 . 1_554 171.04(5) ?
Se3 M8 Se9 1_565 1_554 83.89(4) ?
Se3 M8 Se9 . 1_554 83.89(4) ?
Se5 M8 Se9 1_565 1_554 100.89(4) ?
Se5 M8 Se9 . 1_554 100.89(4) ?
Se5 M9 Se4 7_545 7 86.04(4) ?
Se5 M9 Se4 7_545 7_545 86.04(4) ?
Se4 M9 Se4 7 7_545 87.66(5) ?
Se5 M9 Se5 7_545 1_556 79.63(5) ?
Se4 M9 Se5 7 1_556 165.49(5) ?
Se4 M9 Se5 7_545 1_556 93.60(3) ?
Se5 M9 Se5 7_545 1_566 79.63(5) ?
Se4 M9 Se5 7 1_566 93.60(3) ?
Se4 M9 Se5 7_545 1_566 165.49(5) ?
Se5 M9 Se5 1_556 1_566 81.63(4) ?
M1 Se1 Sn6 . 3_556 102.86(5) ?
M1 Se1 Sb6 . 3_556 102.86(5) ?
Sn6 Se1 Sb6 3_556 3_556 0.00(6) ?
M1 Se1 M6 . 3_556 102.86(5) ?
Sn6 Se1 M6 3_556 3_556 0.00(6) ?
Sb6 Se1 M6 3_556 3_556 0.00(6) ?
M1 Se1 Pb6 . 3_556 102.86(5) ?
Sn6 Se1 Pb6 3_556 3_556 0.00(6) ?
Sb6 Se1 Pb6 3_556 3_556 0.00(6) ?
M6 Se1 Pb6 3_556 3_556 0.00(6) ?
M1 Se1 M6 . 3_546 102.86(5) ?
Sn6 Se1 M6 3_556 3_546 92.44(5) ?
Sb6 Se1 M6 3_556 3_546 92.44(5) ?
M6 Se1 M6 3_556 3_546 92.44(5) ?
Pb6 Se1 M6 3_556 3_546 92.44(5) ?
M1 Se1 Sb6 . 3_546 102.86(5) ?
Sn6 Se1 Sb6 3_556 3_546 92.44(5) ?
Sb6 Se1 Sb6 3_556 3_546 92.44(5) ?
M6 Se1 Sb6 3_556 3_546 92.44(5) ?
Pb6 Se1 Sb6 3_556 3_546 92.44(5) ?
M6 Se1 Sb6 3_546 3_546 0.00(6) ?
M1 Se1 Pb6 . 3_546 102.86(5) ?
Sn6 Se1 Pb6 3_556 3_546 92.44(5) ?
Sb6 Se1 Pb6 3_556 3_546 92.44(5) ?
M6 Se1 Pb6 3_556 3_546 92.44(5) ?
Pb6 Se1 Pb6 3_556 3_546 92.44(5) ?
M6 Se1 Pb6 3_546 3_546 0.00(6) ?
Sb6 Se1 Pb6 3_546 3_546 0.00(6) ?
M1 Se1 Sn6 . 3_546 102.86(5) ?
Sn6 Se1 Sn6 3_556 3_546 92.44(5) ?
Sb6 Se1 Sn6 3_556 3_546 92.44(5) ?
M6 Se1 Sn6 3_556 3_546 92.44(5) ?
Pb6 Se1 Sn6 3_556 3_546 92.44(5) ?
M6 Se1 Sn6 3_546 3_546 0.00(6) ?
Sb6 Se1 Sn6 3_546 3_546 0.00(6) ?
Pb6 Se1 Sn6 3_546 3_546 0.00(6) ?
M7 Se2 Sn7 . 1_565 94.43(5) ?
M7 Se2 Sb7 . 1_565 94.43(5) ?
Sn7 Se2 Sb7 1_565 1_565 0.00(3) ?
M7 Se2 Pb7 . 1_565 94.43(5) ?
Sn7 Se2 Pb7 1_565 1_565 0.00(3) ?
Sb7 Se2 Pb7 1_565 1_565 0.00(3) ?
M7 Se2 M7 . 1_565 94.43(5) ?
Sn7 Se2 M7 1_565 1_565 0.00(3) ?
Sb7 Se2 M7 1_565 1_565 0.00(3) ?
Pb7 Se2 M7 1_565 1_565 0.00(3) ?
M7 Se2 M6 . . 103.00(5) ?
Sn7 Se2 M6 1_565 . 103.00(5) ?
Sb7 Se2 M6 1_565 . 103.00(5) ?
Pb7 Se2 M6 1_565 . 103.00(5) ?
M7 Se2 M6 1_565 . 103.00(5) ?
M7 Se3 M8 . . 97.45(4) ?
M7 Se3 Sn8 . 1_545 97.45(4) ?
M8 Se3 Sn8 . 1_545 88.47(5) ?
M7 Se3 M8 . 1_545 97.45(4) ?
M8 Se3 M8 . 1_545 88.47(5) ?
Sn8 Se3 M8 1_545 1_545 0.00(3) ?
M7 Se3 Pb8 . 1_545 97.45(4) ?
M8 Se3 Pb8 . 1_545 88.47(5) ?
Sn8 Se3 Pb8 1_545 1_545 0.00(3) ?
M8 Se3 Pb8 1_545 1_545 0.00(3) ?
M7 Se3 Sb8 . 1_545 97.45(4) ?
M8 Se3 Sb8 . 1_545 88.47(5) ?
Sn8 Se3 Sb8 1_545 1_545 0.00(3) ?
M8 Se3 Sb8 1_545 1_545 0.00(3) ?
Pb8 Se3 Sb8 1_545 1_545 0.00(3) ?
M8 Se4 Sn9 . 7 95.13(4) ?
M8 Se4 Sb9 . 7 95.13(4) ?
Sn9 Se4 Sb9 7 7 0.00(3) ?
M8 Se4 Pb9 . 7 95.13(4) ?
Sn9 Se4 Pb9 7 7 0.00(3) ?
Sb9 Se4 Pb9 7 7 0.00(3) ?
M8 Se4 M9 . 7 95.13(4) ?
Sn9 Se4 M9 7 7 0.00(3) ?
Sb9 Se4 M9 7 7 0.00(3) ?
Pb9 Se4 M9 7 7 0.00(3) ?
M8 Se4 Sn9 . 7_545 95.13(4) ?
Sn9 Se4 Sn9 7 7_545 87.66(5) ?
Sb9 Se4 Sn9 7 7_545 87.66(5) ?
Pb9 Se4 Sn9 7 7_545 87.66(5) ?
M9 Se4 Sn9 7 7_545 87.66(5) ?
M8 Se4 M9 . 7_545 95.13(4) ?
Sn9 Se4 M9 7 7_545 87.66(5) ?
Sb9 Se4 M9 7 7_545 87.66(5) ?
Pb9 Se4 M9 7 7_545 87.66(5) ?
M9 Se4 M9 7 7_545 87.66(5) ?
Sn9 Se4 M9 7_545 7_545 0.00(6) ?
M8 Se4 Sb9 . 7_545 95.13(4) ?
Sn9 Se4 Sb9 7 7_545 87.66(5) ?
Sb9 Se4 Sb9 7 7_545 87.66(5) ?
Pb9 Se4 Sb9 7 7_545 87.66(5) ?
M9 Se4 Sb9 7 7_545 87.66(5) ?
Sn9 Se4 Sb9 7_545 7_545 0.00(6) ?
M9 Se4 Sb9 7_545 7_545 0.00(6) ?
M8 Se4 Pb9 . 7_545 95.13(4) ?
Sn9 Se4 Pb9 7 7_545 87.66(5) ?
Sb9 Se4 Pb9 7 7_545 87.66(5) ?
Pb9 Se4 Pb9 7 7_545 87.66(5) ?
M9 Se4 Pb9 7 7_545 87.66(5) ?
Sn9 Se4 Pb9 7_545 7_545 0.00(6) ?
M9 Se4 Pb9 7_545 7_545 0.00(6) ?
Sb9 Se4 Pb9 7_545 7_545 0.00(6) ?
Sn9 Se5 Sb9 7_545 7_545 0.00(3) ?
Sn9 Se5 Pb9 7_545 7_545 0.00(3) ?
Sb9 Se5 Pb9 7_545 7_545 0.00(3) ?
Sn9 Se5 M9 7_545 7_545 0.00(3) ?
Sb9 Se5 M9 7_545 7_545 0.00(3) ?
Pb9 Se5 M9 7_545 7_545 0.00(3) ?
Sn9 Se5 Sn8 7_545 1_545 93.18(4) ?
Sb9 Se5 Sn8 7_545 1_545 93.18(4) ?
Pb9 Se5 Sn8 7_545 1_545 93.18(4) ?
M9 Se5 Sn8 7_545 1_545 93.18(4) ?
Sn9 Se5 M8 7_545 1_545 93.18(4) ?
Sb9 Se5 M8 7_545 1_545 93.18(4) ?
Pb9 Se5 M8 7_545 1_545 93.18(4) ?
M9 Se5 M8 7_545 1_545 93.18(4) ?
Sn8 Se5 M8 1_545 1_545 0.00(5) ?
Sn9 Se5 Pb8 7_545 1_545 93.18(4) ?
Sb9 Se5 Pb8 7_545 1_545 93.18(4) ?
Pb9 Se5 Pb8 7_545 1_545 93.18(4) ?
M9 Se5 Pb8 7_545 1_545 93.18(4) ?
Sn8 Se5 Pb8 1_545 1_545 0.00(5) ?
M8 Se5 Pb8 1_545 1_545 0.00(5) ?
Sn9 Se5 Sb8 7_545 1_545 93.18(4) ?
Sb9 Se5 Sb8 7_545 1_545 93.18(4) ?
Pb9 Se5 Sb8 7_545 1_545 93.18(4) ?
M9 Se5 Sb8 7_545 1_545 93.18(4) ?
Sn8 Se5 Sb8 1_545 1_545 0.00(5) ?
M8 Se5 Sb8 1_545 1_545 0.00(5) ?
Pb8 Se5 Sb8 1_545 1_545 0.00(5) ?
Sn9 Se5 M8 7_545 . 93.18(4) ?
Sb9 Se5 M8 7_545 . 93.18(4) ?
Pb9 Se5 M8 7_545 . 93.18(4) ?
M9 Se5 M8 7_545 . 93.18(4) ?
Sn8 Se5 M8 1_545 . 85.70(4) ?
M8 Se5 M8 1_545 . 85.70(4) ?
Pb8 Se5 M8 1_545 . 85.70(4) ?
Sb8 Se5 M8 1_545 . 85.70(4) ?

loop_
_geom_bond_atom_site_label_1
_geom_bond_atom_site_label_2
_geom_bond_site_symmetry_2
_geom_bond_distance
_geom_bond_publ_flag
M1 Se1 . 2.6498(16) ?
M1 Se6 1_554 2.7805(11) ?
M1 Se6 1_564 2.7805(11) ?
M1 Se11 7_556 2.9053(13) ?
M1 Se11 7_546 2.9053(13) ?
M1 Se12 7_546 2.9473(17) ?
M2 Se6 . 2.6434(16) ?
M2 Se7 1_545 2.6859(11) ?
M2 Se7 . 2.6859(11) ?
M2 Se12 . 2.8410(17) ?
M2 Se12 7_547 2.9451(13) ?
M2 Se12 7_537 2.9451(13) ?
M3 Se8 . 2.6883(12) ?
M3 Se8 1_565 2.6884(12) ?
M3 Se7 . 2.7199(16) ?
M3 Se11 . 2.8130(18) ?
M3 Se12 . 2.9433(13) ?
M3 Se12 1_565 2.9433(13) ?
M4 Se10 . 2.6419(18) ?
M4 Se9 1_545 2.6983(13) ?
M4 Se9 . 2.6983(13) ?
M4 Se8 . 2.7124(18) ?
M4 Se11 . 3.0109(15) ?
M4 Se11 1_545 3.0109(15) ?
M5 Se9 . 2.7060(15) ?
M5 Se9 5_556 2.7061(15) ?
M5 Se10 5_546 2.7743(10) ?
M5 Se10 1_565 2.7743(10) ?
M5 Se10 5_556 2.7743(10) ?
M5 Se10 . 2.7743(10) ?
Se6 In1 1_556 2.7805(11) ?
Se6 Sb1 1_556 2.7805(11) ?
Se6 M1 1_556 2.7805(11) ?
Se6 M1 1_546 2.7805(11) ?
Se6 Sb1 1_546 2.7805(11) ?
Se6 In1 1_546 2.7805(11) ?
Se7 In2 1_565 2.6859(11) ?
Se7 M2 1_565 2.6859(11) ?
Se8 In3 1_545 2.6884(12) ?
Se8 Sb3 1_545 2.6884(12) ?
Se8 M3 1_545 2.6884(12) ?
Se9 In4 1_565 2.6984(13) ?
Se9 M4 1_565 2.6984(13) ?
Se9 Pb8 1_556 3.2055(17) ?
Se9 M8 1_556 3.2055(17) ?
Se10 M5 1_545 2.7743(10) ?
Se11 In1 7_556 2.9054(13) ?
Se11 Sb1 7_556 2.9054(13) ?
Se11 M1 7_556 2.9054(13) ?
Se11 In1 7_546 2.9054(13) ?
Se11 M1 7_546 2.9054(13) ?
Se11 Sb1 7_546 2.9054(13) ?
Se11 In4 1_565 3.0108(15) ?
Se11 M4 1_565 3.0108(15) ?
Se12 In3 1_545 2.9432(13) ?
Se12 Sb3 1_545 2.9432(13) ?
Se12 M3 1_545 2.9432(13) ?
Se12 In2 7_547 2.9452(13) ?
Se12 M2 7_547 2.9452(13) ?
Se12 M2 7_537 2.9452(13) ?
Se12 In2 7_537 2.9452(13) ?
M6 Se1 3_444 2.7915(13) ?
M6 Se1 3_454 2.7915(13) ?
M6 Se2 . 2.8217(19) ?
M7 Se3 . 2.6879(18) ?
M7 Se2 . 2.7462(11) ?
M7 Se2 1_545 2.7462(11) ?
M7 Se4 1_545 3.2409(13) ?
M7 Se4 . 3.2409(13) ?
M8 Se4 . 2.7037(16) ?
M8 Se3 1_565 2.8891(12) ?
M8 Se3 . 2.8891(12) ?
M8 Se5 1_565 2.9638(12) ?
M8 Se5 . 2.9638(12) ?
M8 Se9 1_554 3.2054(17) ?
M9 Se5 7_545 2.7392(18) ?
M9 Se4 7 2.9105(12) ?
M9 Se4 7_545 2.9105(12) ?
M9 Se5 1_556 3.0836(13) ?
M9 Se5 1_566 3.0836(13) ?
Se1 Sn6 3_556 2.7915(13) ?
Se1 Sb6 3_556 2.7915(13) ?
Se1 M6 3_556 2.7915(13) ?
Se1 Pb6 3_556 2.7915(13) ?
Se1 M6 3_546 2.7915(13) ?
Se1 Sb6 3_546 2.7915(13) ?
Se1 Pb6 3_546 2.7915(13) ?
Se1 Sn6 3_546 2.7915(13) ?
Se2 Sn7 1_565 2.7463(11) ?
Se2 Sb7 1_565 2.7463(11) ?
Se2 Pb7 1_565 2.7463(11) ?
Se2 M7 1_565 2.7463(11) ?
Se3 Sn8 1_545 2.8892(12) ?
Se3 M8 1_545 2.8892(12) ?
Se3 Pb8 1_545 2.8892(12) ?
Se3 Sb8 1_545 2.8892(12) ?
Se4 Sn9 7 2.9105(12) ?
Se4 Sb9 7 2.9105(12) ?
Se4 Pb9 7 2.9105(12) ?
Se4 M9 7 2.9105(12) ?
Se4 Sn9 7_545 2.9105(12) ?
Se4 M9 7_545 2.9105(12) ?
Se4 Sb9 7_545 2.9105(12) ?
Se4 Pb9 7_545 2.9105(12) ?
Se5 Sn9 7_545 2.7392(18) ?
Se5 Sb9 7_545 2.7392(18) ?
Se5 Pb9 7_545 2.7392(18) ?
Se5 M9 7_545 2.7392(18) ?
Se5 Sn8 1_545 2.9638(12) ?
Se5 M8 1_545 2.9638(12) ?
Se5 Pb8 1_545 2.9638(12) ?
Se5 Sb8 1_545 2.9638(12) ?
